data_2240994
loop_
_publ_author_name
'Manjula, Padmanabha S.'
'Sarojini, Balladka K.'
'Yathirajan, Hemmige S.'
'Akkurt, Mehmet'
'Ersanl\?i, Cem C\"uneyt'
'Glidewell, Christopher'

_publ_section_title
;
 The crystal structures of three
 3-methyl-1<i>H</i>-1,2,4-triazole-5-thiones, including a second polymorph
 of
 4-[(<i>E</i>)-(5-bromo-2-hydroxybenzylidene)amino]-3-methyl-1<i>H</i>-1,2,4-triazole-5(4<i>H</i>)-thione
 and a redetermination of
 4-amino-3-methyl-1<i>H</i>-1,2,4-triazole-5(4<i>H</i>)-thione
;
_journal_coeditor_code HB7466
_journal_issue 9
_journal_name_full 'Acta Crystallographica Section E'
_journal_page_first 1003
_journal_page_last 1009
_journal_paper_doi 10.1107/S205698901501422X
_journal_volume 71
_journal_year 2015
_chemical_formula_iupac 'C3 H6 N4 S'
_chemical_formula_moiety 'C3 H6 N4 S'
_chemical_formula_sum 'C3 H6 N4 S'
_chemical_formula_weight 130.18
_chemical_name_systematic
;
4-Amino-3-methyl-1<i>H</i>-1,2,4-triazole-5(4<i>H</i>)-thione
;
_space_group_crystal_system orthorhombic
_space_group_IT_number 57
_space_group_name_Hall '-P 2c 2b'
_space_group_name_H-M_alt 'P b c m'
_symmetry_space_group_name_Hall '-P 2c 2b'
_symmetry_space_group_name_H-M 'P b c m'
_atom_sites_solution_hydrogens mixed
_audit_creation_method SHELXL2014
_cell_angle_alpha 90
_cell_angle_beta 90
_cell_angle_gamma 90
_cell_formula_units_Z 4
_cell_length_a 8.8682(6)
_cell_length_b 9.8230(6)
_cell_length_c 6.5427(4)
_cell_measurement_reflns_used 753
_cell_measurement_temperature 296(2)
_cell_measurement_theta_max 28.298
_cell_measurement_theta_min 4.149
_cell_volume 569.95(6)
_computing_cell_refinement
;
SAINT (Bruker, 2007)
;
_computing_data_collection
;
APEX2 (Bruker, 2007)
;
_computing_data_reduction
;
SAINT (Bruker, 2007)
;
_computing_molecular_graphics
;
PLATON (Spek, 2009)
;
_computing_publication_material
;
SHELXL2014 (Sheldrick, 2015) and PLATON (Spek, 2009)
;
_computing_structure_refinement
;
SHELXL2014 (Sheldrick, 2015)
;
_computing_structure_solution
;
SHELXS97 (Sheldrick, 2008)
;
_diffrn_ambient_temperature 296(2)
_diffrn_measured_fraction_theta_full 0.972
_diffrn_measured_fraction_theta_max 0.977
_diffrn_measurement_device_type 'Bruker APEXII CCD'
_diffrn_measurement_method '\f and \w scans'
_diffrn_radiation_monochromator graphite
_diffrn_radiation_type MoK\a
_diffrn_radiation_wavelength 0.71073
_diffrn_reflns_av_R_equivalents 0.0191
_diffrn_reflns_limit_h_max 11
_diffrn_reflns_limit_h_min -11
_diffrn_reflns_limit_k_max 13
_diffrn_reflns_limit_k_min -12
_diffrn_reflns_limit_l_max 8
_diffrn_reflns_limit_l_min -8
_diffrn_reflns_number 5602
_diffrn_reflns_theta_full 25.242
_diffrn_reflns_theta_max 28.296
_diffrn_reflns_theta_min 4.149
_diffrn_standards_number 0
_exptl_absorpt_coefficient_mu 0.455
_exptl_absorpt_correction_T_max 0.934
_exptl_absorpt_correction_T_min 0.876
_exptl_absorpt_correction_type multi-scan
_exptl_absorpt_process_details
;
(SADABS; Sheldrick, 2003)
;
_exptl_crystal_colour colourless
_exptl_crystal_density_diffrn 1.517
_exptl_crystal_description block
_exptl_crystal_F_000 272
_exptl_crystal_size_max 0.24
_exptl_crystal_size_mid 0.18
_exptl_crystal_size_min 0.15
_refine_diff_density_max 0.332
_refine_diff_density_min -0.287
_refine_ls_extinction_method none
_refine_ls_goodness_of_fit_ref 1.138
_refine_ls_hydrogen_treatment mixed
_refine_ls_matrix_type full
_refine_ls_number_parameters 55
_refine_ls_number_reflns 753
_refine_ls_number_restraints 0
_refine_ls_restrained_S_all 1.138
_refine_ls_R_factor_all 0.0383
_refine_ls_R_factor_gt 0.0341
_refine_ls_shift/su_max 0.000
_refine_ls_shift/su_mean 0.000
_refine_ls_structure_factor_coef Fsqd
_refine_ls_weighting_details 'w=1/[\s^2^(Fo^2^)+(0.0324P)^2^+0.3610P] where P=(Fo^2^+2Fc^2^)/3'
_refine_ls_weighting_scheme calc
_refine_ls_wR_factor_gt 0.0812
_refine_ls_wR_factor_ref 0.0857
_reflns_number_gt 687
_reflns_number_total 753
_reflns_threshold_expression 'I > 2\s(I)'
_cod_data_source_file hb7466sup1.cif
_cod_data_source_block I
_cod_database_code 2240994
_shelx_space_group_comment
;
The symmetry employed for this shelxl refinement is uniquely defined
by the following loop, which should always be used as a source of
symmetry information in preference to the above space-group names.
They are only intended as comments.
;
_shelx_estimated_absorpt_t_min 0.899
_shelx_estimated_absorpt_t_max 0.935
_shelxl_version_number 2.014

loop_
_space_group_symop_operation_xyz
'x, y, z'
'-x, -y, z+1/2'
'-x, y+1/2, -z+1/2'
'x, -y+1/2, -z'
'-x, -y, -z'
'x, y, -z-1/2'
'x, -y-1/2, z-1/2'
'-x, y-1/2, z'

loop_
_atom_site_type_symbol
_atom_site_label
_atom_site_fract_x
_atom_site_fract_y
_atom_site_fract_z
_atom_site_U_iso_or_equiv
_atom_site_adp_type
_atom_site_calc_flag
_atom_site_occupancy
N N1 0.34731(19) 0.79125(16) 0.2500 0.0287(4) Uani d 1
H H1 0.399(3) 0.867(3) 0.2500 0.034 Uiso d 1
N N2 0.1908(2) 0.79840(18) 0.2500 0.0344(4) Uani d 1
C C3 0.1491(2) 0.6716(2) 0.2500 0.0292(4) Uani d 1
N N4 0.27162(18) 0.58666(16) 0.2500 0.0240(3) Uani d 1
C C5 0.4000(2) 0.66435(18) 0.2500 0.0230(4) Uani d 1
C C31 -0.0098(3) 0.6251(3) 0.2500 0.0484(7) Uani d 1
H H31A -0.0407 0.6056 0.1125 0.073 Uiso calc 0.5
H H31B -0.0729 0.6952 0.3058 0.073 Uiso calc 0.5
H H31C -0.0187 0.5443 0.3317 0.073 Uiso calc 0.5
N N41 0.2626(2) 0.44381(17) 0.2500 0.0324(4) Uani d 1
H H41 0.314(2) 0.4133(18) 0.144(3) 0.039 Uiso d 1
S S51 0.58144(5) 0.61399(5) 0.2500 0.02978(19) Uani d 1

loop_
_atom_site_aniso_label
_atom_site_aniso_U_11
_atom_site_aniso_U_22
_atom_site_aniso_U_33
_atom_site_aniso_U_12
_atom_site_aniso_U_13
_atom_site_aniso_U_23
N1 0.0302(8) 0.0168(7) 0.0392(9) -0.0006(6) 0.000 0.000
N2 0.0326(9) 0.0241(8) 0.0464(10) 0.0057(7) 0.000 0.000
C3 0.0255(9) 0.0285(9) 0.0336(10) 0.0028(7) 0.000 0.000
N4 0.0237(7) 0.0188(7) 0.0295(8) -0.0031(6) 0.000 0.000
C5 0.0287(9) 0.0180(8) 0.0222(8) -0.0023(7) 0.000 0.000
C31 0.0225(10) 0.0463(13) 0.0763(19) 0.0014(9) 0.000 0.000
N41 0.0307(9) 0.0162(7) 0.0502(11) -0.0030(6) 0.000 0.000
S51 0.0243(3) 0.0224(3) 0.0426(3) -0.00037(16) 0.000 0.000

loop_
_atom_type_symbol
_atom_type_description
_atom_type_scat_dispersion_real
_atom_type_scat_dispersion_imag
_atom_type_scat_source
C C 0.0033 0.0016 'International Tables Vol C Tables 4.2.6.8 and 6.1.1.4'
H H 0.0000 0.0000 'International Tables Vol C Tables 4.2.6.8 and 6.1.1.4'
N N 0.0061 0.0033 'International Tables Vol C Tables 4.2.6.8 and 6.1.1.4'
S S 0.1246 0.1234 'International Tables Vol C Tables 4.2.6.8 and 6.1.1.4'

loop_
_geom_angle_atom_site_label_1
_geom_angle_atom_site_label_2
_geom_angle_atom_site_label_3
_geom_angle
C5 N1 N2 113.45(16)
C5 N1 H1 128.0(16)
N2 N1 H1 118.6(16)
C3 N2 N1 103.63(16)
N2 C3 N4 110.99(17)
N2 C3 C31 124.50(19)
N4 C3 C31 124.51(19)
C3 N4 C5 108.65(17)
C3 N4 N41 124.25(16)
C5 N4 N41 127.11(16)
N1 C5 N4 103.28(16)
N1 C5 S51 127.64(15)
N4 C5 S51 129.08(14)
C3 C31 H31A 109.5
C3 C31 H31B 109.5
H31A C31 H31B 109.5
C3 C31 H31C 109.5
H31A C31 H31C 109.5
H31B C31 H31C 109.5
N4 N41 H41 108.0(12)

loop_
_geom_bond_atom_site_label_1
_geom_bond_atom_site_label_2
_geom_bond_distance
N1 C5 1.331(2)
N1 N2 1.390(2)
N1 H1 0.88(3)
N2 C3 1.299(3)
C3 N4 1.370(3)
C3 C31 1.481(3)
N4 C5 1.371(2)
N4 N41 1.406(2)
C5 S51 1.6833(19)
C31 H31A 0.9600
C31 H31B 0.9600
C31 H31C 0.9600
N41 H41 0.883(19)

loop_
_geom_hbond_atom_site_label_D
_geom_hbond_atom_site_label_H
_geom_hbond_atom_site_label_A
_geom_hbond_site_symmetry_A
_geom_hbond_distance_DH
_geom_hbond_distance_HA
_geom_hbond_distance_DA
_geom_hbond_angle_DHA
_geom_hbond_publ_flag
N1 H1 S51 3_655 0.87(3) 2.43(3) 3.2326(17) 153(2) no
N41 H41 S51 2_664 0.882(19) 2.753(19) 3.5968(8) 160.6(16) no

loop_
_geom_torsion_atom_site_label_1
_geom_torsion_atom_site_label_2
_geom_torsion_atom_site_label_3
_geom_torsion_atom_site_label_4
_geom_torsion
C5 N1 N2 C3 0.0
N1 N2 C3 N4 0.0
N1 N2 C3 C31 180.0
N2 C3 N4 C5 0.0
C31 C3 N4 C5 180.0
N2 C3 N4 N41 180.0
C31 C3 N4 N41 0.0
N2 N1 C5 N4 0.0
N2 N1 C5 S51 180.0
C3 N4 C5 N1 0.0
N41 N4 C5 N1 180.0
C3 N4 C5 S51 180.0
N41 N4 C5 S51 0.0

_cod_database_fobs_code 2240994
